data_4343623
loop_
_publ_author_name
'Sanjeewa, Liurukara D.'
'McGuire, Michael A.'
'Garlea, Vasile O.'
'Hu, Longyu'
'Chumanov, George'
'McMillen, Colin D.'
'Kolis, Joseph W.'

_publ_section_title
;
 Hydrothermal Synthesis and Characterization of Novel Brackebuschite-Type
 Transition Metal Vanadates: Ba2M(VO4)2(OH), M = V(3+), Mn(3+), and
 Fe(3+), with Interesting Jahn-Teller and Spin-Liquid Behavior.
;
_journal_issue 14
_journal_name_full 'Inorganic chemistry'
_journal_page_first 7014
_journal_page_last 7020
_journal_paper_doi 10.1021/acs.inorgchem.5b01037
_journal_volume 54
_journal_year 2015
_chemical_formula_sum 'Ba2 Fe H O9 V2'
_chemical_formula_weight 577.42
_chemical_name_systematic
; 
 ? 
;
_space_group_IT_number 11
_symmetry_cell_setting monoclinic
_symmetry_space_group_name_Hall '-P 2yb'
_symmetry_space_group_name_H-M 'P 1 21/m 1'
_atom_sites_solution_hydrogens difmap
_atom_sites_solution_primary direct
_atom_sites_solution_secondary difmap
_audit_creation_method SHELXL-97
_cell_angle_alpha 90.00
_cell_angle_beta 113.19(3)
_cell_angle_gamma 90.00
_cell_formula_units_Z 2
_cell_length_a 7.8750(16)
_cell_length_b 6.1425(12)
_cell_length_c 9.2052(18)
_cell_measurement_reflns_used 3466
_cell_measurement_temperature 293(2)
_cell_measurement_theta_max 25.04
_cell_measurement_theta_min 2.81
_cell_volume 409.30(17)
_computing_cell_refinement 'CrystalClear (Rigaku/MSC, 2006)'
_computing_data_collection 'CrystalClear (Rigaku/MSC, 2006)'
_computing_data_reduction 'CrystalClear (Rigaku/MSC, 2006)'
_computing_molecular_graphics 'DIAMOND (Bradenburg, 1999)'
_computing_publication_material 'SHELXL-97 (Sheldrick, 1997)'
_computing_structure_refinement 'SHELXL-97 (Sheldrick, 1997)'
_computing_structure_solution 'SHELXS-97 (Sheldrick, 1990)'
_diffrn_ambient_temperature 293(2)
_diffrn_detector_area_resol_mean 14.6199
_diffrn_measured_fraction_theta_full 0.996
_diffrn_measured_fraction_theta_max 0.996
_diffrn_measurement_device_type 'Rigaku AFC8S'
_diffrn_measurement_method '\w scans'
_diffrn_radiation_monochromator graphite
_diffrn_radiation_source 'fine-focus sealed tube'
_diffrn_radiation_type MoK\a
_diffrn_radiation_wavelength 0.71073
_diffrn_reflns_av_R_equivalents 0.0266
_diffrn_reflns_av_sigmaI/netI 0.0175
_diffrn_reflns_limit_h_max 9
_diffrn_reflns_limit_h_min -8
_diffrn_reflns_limit_k_max 7
_diffrn_reflns_limit_k_min -7
_diffrn_reflns_limit_l_max 10
_diffrn_reflns_limit_l_min -10
_diffrn_reflns_number 3466
_diffrn_reflns_theta_full 25.04
_diffrn_reflns_theta_max 25.04
_diffrn_reflns_theta_min 2.81
_diffrn_standards_decay_% 0
_diffrn_standards_interval_count 0
_diffrn_standards_interval_time 0
_diffrn_standards_number 0
_exptl_absorpt_coefficient_mu 13.429
_exptl_absorpt_correction_T_max 1.0000
_exptl_absorpt_correction_T_min 0.6821
_exptl_absorpt_correction_type multi-scan
_exptl_absorpt_process_details 'REQAB,RIGAKU/MSC,The Woodlands,TX,USA,1999.'
_exptl_crystal_colour brown
_exptl_crystal_density_diffrn 4.685
_exptl_crystal_density_method 'not measured'
_exptl_crystal_description prism
_exptl_crystal_F_000 514
_exptl_crystal_size_max 0.24
_exptl_crystal_size_mid 0.12
_exptl_crystal_size_min 0.05
_refine_diff_density_max 0.671
_refine_diff_density_min -0.774
_refine_diff_density_rms 0.143
_refine_ls_extinction_coef 0.0204(7)
_refine_ls_extinction_expression Fc^*^=kFc[1+0.001xFc^2^\l^3^/sin(2\q)]^-1/4^
_refine_ls_extinction_method none
_refine_ls_goodness_of_fit_ref 1.013
_refine_ls_hydrogen_treatment mixed
_refine_ls_matrix_type full
_refine_ls_number_parameters 83
_refine_ls_number_reflns 793
_refine_ls_number_restraints 1
_refine_ls_restrained_S_all 1.013
_refine_ls_R_factor_all 0.0180
_refine_ls_R_factor_gt 0.0177
_refine_ls_shift/su_max 0.000
_refine_ls_shift/su_mean 0.000
_refine_ls_structure_factor_coef Fsqd
_refine_ls_weighting_details 'calc w=1/[\s^2^(Fo^2^)+(0.0217P)^2^+2.1318P] where P=(Fo^2^+2Fc^2^)/3'
_refine_ls_weighting_scheme calc
_refine_ls_wR_factor_gt 0.0427
_refine_ls_wR_factor_ref 0.0429
_reflns_number_gt 782
_reflns_number_total 793
_reflns_threshold_expression >2sigma(I)
_cod_data_source_file ic5b01037_si_001.cif
_cod_data_source_block Ba2FeHO9V2
_cod_depositor_comments
;
The following automatic conversions were performed:

'_symmetry_cell_setting' value 'Monoclinic' changed to 'monoclinic'
according to
/usr/data/users/saulius/crontab/automatic-downloads/rss-feeds/ACS/lib/dictionaries/cif_core.dic
dictionary named 'cif_core.dic' version 2.4.2 from 2011-04-26.

Automatic conversion script
Id: cif_fix_values 3271 2015-04-21 07:52:19Z andrius 

 Adding full bibliography for 4343620--4343623.cif.
;
_cod_original_cell_volume 409.30(14)
_cod_original_sg_symbol_H-M P2(1)/m
_cod_database_code 4343623

loop_
_symmetry_equiv_pos_as_xyz
'x, y, z'
'-x, y+1/2, -z'
'-x, -y, -z'
'x, -y-1/2, z'

loop_
_atom_site_label
_atom_site_type_symbol
_atom_site_fract_x
_atom_site_fract_y
_atom_site_fract_z
_atom_site_U_iso_or_equiv
_atom_site_adp_type
_atom_site_occupancy
_atom_site_symmetry_multiplicity
_atom_site_calc_flag
_atom_site_refinement_flags
Ba1 Ba 0.68115(4) 0.2500 0.59114(4) 0.00907(14) Uani 1 2 d S
Ba2 Ba 0.26199(4) 0.2500 0.75584(4) 0.01248(14) Uani 1 2 d S
Fe Fe 1.0000 0.0000 1.0000 0.00676(19) Uani 1 2 d S
V1 V 0.95337(12) -0.2500 0.66576(10) 0.0059(2) Uani 1 2 d S
V2 V 0.43770(13) 0.2500 0.17413(10) 0.0064(2) Uani 1 2 d S
O1 O 0.9949(4) -0.0126(4) 0.7804(3) 0.0097(5) Uani 1 1 d .
O2 O 0.4992(4) 0.0304(5) 0.2929(3) 0.0132(6) Uani 1 1 d .
O3 O 0.1913(5) 0.2500 0.0483(4) 0.0098(8) Uani 1 2 d S
O4 O 0.7309(6) -0.2500 0.5416(5) 0.0147(9) Uani 1 2 d S
O5 O 0.8220(5) 0.2500 0.9295(4) 0.0049(7) Uani 1 2 d SD
H5 H 0.747(9) 0.2500 0.980(8) 0.03(2) Uiso 1 2 d SD
O6 O 1.0773(6) -0.2500 0.5549(5) 0.0170(9) Uani 1 2 d S
O7 O 0.5531(6) 0.2500 0.0560(5) 0.0217(10) Uani 1 2 d S

loop_
_atom_site_aniso_label
_atom_site_aniso_U_11
_atom_site_aniso_U_22
_atom_site_aniso_U_33
_atom_site_aniso_U_23
_atom_site_aniso_U_13
_atom_site_aniso_U_12
Ba1 0.0085(2) 0.0109(2) 0.0076(2) 0.000 0.00300(14) 0.000
Ba2 0.0104(2) 0.0189(2) 0.0098(2) 0.000 0.00568(14) 0.000
Fe 0.0084(4) 0.0054(4) 0.0057(4) -0.0001(3) 0.0020(3) 0.0002(3)
V1 0.0073(4) 0.0058(4) 0.0047(5) 0.000 0.0026(4) 0.000
V2 0.0063(4) 0.0072(5) 0.0044(5) 0.000 0.0008(3) 0.000
O1 0.0158(14) 0.0071(13) 0.0076(12) -0.0004(10) 0.0063(11) -0.0012(11)
O2 0.0137(14) 0.0095(14) 0.0134(13) 0.0031(11) 0.0020(11) 0.0014(11)
O3 0.0092(19) 0.0093(19) 0.0092(18) 0.000 0.0016(15) 0.000
O4 0.0099(19) 0.020(2) 0.012(2) 0.000 0.0017(16) 0.000
O5 0.0023(17) 0.0039(18) 0.0091(18) 0.000 0.0030(14) 0.000
O6 0.018(2) 0.021(2) 0.016(2) 0.000 0.0105(18) 0.000
O7 0.013(2) 0.040(3) 0.013(2) 0.000 0.0061(17) 0.000

loop_
_atom_type_symbol
_atom_type_description
_atom_type_scat_dispersion_real
_atom_type_scat_dispersion_imag
_atom_type_scat_source
O O 0.0106 0.0060 'International Tables Vol C Tables 4.2.6.8 and 6.1.1.4'
V V 0.3005 0.5294 'International Tables Vol C Tables 4.2.6.8 and 6.1.1.4'
Fe Fe 0.3463 0.8444 'International Tables Vol C Tables 4.2.6.8 and 6.1.1.4'
Ba Ba -0.3244 2.2819 'International Tables Vol C Tables 4.2.6.8 and 6.1.1.4'
H H 0.0000 0.0000 'International Tables Vol C Tables 4.2.6.8 and 6.1.1.4'

loop_
_geom_angle_atom_site_label_1
_geom_angle_atom_site_label_2
_geom_angle_atom_site_label_3
_geom_angle
_geom_angle_site_symmetry_1
_geom_angle_site_symmetry_3
O2 Ba1 O2 79.09(12) 3_656 2_656
O2 Ba1 O6 140.44(6) 3_656 3_756
O2 Ba1 O6 140.44(6) 2_656 3_756
O2 Ba1 O5 67.04(8) 3_656 .
O2 Ba1 O5 67.04(8) 2_656 .
O6 Ba1 O5 119.28(12) 3_756 .
O2 Ba1 O2 86.36(9) 3_656 .
O2 Ba1 O2 122.16(5) 2_656 .
O6 Ba1 O2 73.27(10) 3_756 .
O5 Ba1 O2 150.41(6) . .
O2 Ba1 O2 122.16(5) 3_656 4_565
O2 Ba1 O2 86.36(9) 2_656 4_565
O6 Ba1 O2 73.27(10) 3_756 4_565
O5 Ba1 O2 150.41(6) . 4_565
O2 Ba1 O2 55.80(11) . 4_565
O2 Ba1 O1 125.09(8) 3_656 4_565
O2 Ba1 O1 82.18(8) 2_656 4_565
O6 Ba1 O1 72.56(9) 3_756 4_565
O5 Ba1 O1 58.11(8) . 4_565
O2 Ba1 O1 145.23(8) . 4_565
O2 Ba1 O1 107.40(8) 4_565 4_565
O2 Ba1 O1 82.18(8) 3_656 .
O2 Ba1 O1 125.09(8) 2_656 .
O6 Ba1 O1 72.56(9) 3_756 .
O5 Ba1 O1 58.11(8) . .
O2 Ba1 O1 107.40(8) . .
O2 Ba1 O1 145.23(8) 4_565 .
O1 Ba1 O1 67.87(11) 4_565 .
O2 Ba1 O4 60.40(8) 3_656 3_656
O2 Ba1 O4 60.40(8) 2_656 3_656
O6 Ba1 O4 130.94(12) 3_756 3_656
O5 Ba1 O4 109.78(11) . 3_656
O2 Ba1 O4 63.73(9) . 3_656
O2 Ba1 O4 63.73(9) 4_565 3_656
O1 Ba1 O4 141.33(6) 4_565 3_656
O1 Ba1 O4 141.33(6) . 3_656
O2 Ba1 O4 63.33(10) 3_656 .
O2 Ba1 O4 142.37(9) 2_656 .
O6 Ba1 O4 77.18(7) 3_756 .
O5 Ba1 O4 98.06(7) . .
O2 Ba1 O4 56.62(9) . .
O2 Ba1 O4 111.20(9) 4_565 .
O1 Ba1 O4 120.37(9) 4_565 .
O1 Ba1 O4 54.39(9) . .
O4 Ba1 O4 96.77(8) 3_656 .
O2 Ba1 O4 142.37(9) 3_656 1_565
O2 Ba1 O4 63.33(10) 2_656 1_565
O6 Ba1 O4 77.18(7) 3_756 1_565
O5 Ba1 O4 98.06(7) . 1_565
O2 Ba1 O4 111.20(9) . 1_565
O2 Ba1 O4 56.62(9) 4_565 1_565
O1 Ba1 O4 54.39(9) 4_565 1_565
O1 Ba1 O4 120.37(9) . 1_565
O4 Ba1 O4 96.77(7) 3_656 1_565
O4 Ba1 O4 154.01(14) . 1_565
O2 Ba1 V2 106.41(6) 3_656 .
O2 Ba1 V2 106.41(6) 2_656 .
O6 Ba1 V2 69.62(9) 3_756 .
O5 Ba1 V2 171.11(7) . .
O2 Ba1 V2 27.93(6) . .
O2 Ba1 V2 27.93(6) 4_565 .
O1 Ba1 V2 128.38(6) 4_565 .
O1 Ba1 V2 128.38(6) . .
O4 Ba1 V2 61.32(8) 3_656 .
O4 Ba1 V2 83.60(7) . .
O4 Ba1 V2 83.60(7) 1_565 .
O2 Ba2 O2 78.76(12) 2_656 3_656
O2 Ba2 O1 174.35(8) 2_656 1_455
O2 Ba2 O1 104.19(9) 3_656 1_455
O2 Ba2 O1 104.19(9) 2_656 4_465
O2 Ba2 O1 174.35(8) 3_656 4_465
O1 Ba2 O1 72.46(11) 1_455 4_465
O2 Ba2 O4 63.26(9) 2_656 3_656
O2 Ba2 O4 63.26(9) 3_656 3_656
O1 Ba2 O4 113.53(9) 1_455 3_656
O1 Ba2 O4 113.53(9) 4_465 3_656
O2 Ba2 O7 79.20(9) 2_656 1_556
O2 Ba2 O7 79.20(9) 3_656 1_556
O1 Ba2 O7 106.00(9) 1_455 1_556
O1 Ba2 O7 106.00(9) 4_465 1_556
O4 Ba2 O7 130.37(12) 3_656 1_556
O2 Ba2 O3 122.81(8) 2_656 1_556
O2 Ba2 O3 122.81(8) 3_656 1_556
O1 Ba2 O3 59.81(8) 1_455 1_556
O1 Ba2 O3 59.81(8) 4_465 1_556
O4 Ba2 O3 171.10(11) 3_656 1_556
O7 Ba2 O3 58.54(11) 1_556 1_556
O2 Ba2 O6 104.65(8) 2_656 3_656
O2 Ba2 O6 104.65(8) 3_656 3_656
O1 Ba2 O6 70.04(8) 1_455 3_656
O1 Ba2 O6 70.04(8) 4_465 3_656
O4 Ba2 O6 54.70(11) 3_656 3_656
O7 Ba2 O6 174.94(11) 1_556 3_656
O3 Ba2 O6 116.40(11) 1_556 3_656
O2 Ba2 V2 100.39(6) 2_656 1_556
O2 Ba2 V2 100.39(6) 3_656 1_556
O1 Ba2 V2 83.92(6) 1_455 1_556
O1 Ba2 V2 83.92(6) 4_465 1_556
O4 Ba2 V2 157.89(9) 3_656 1_556
O7 Ba2 V2 27.52(9) 1_556 1_556
O3 Ba2 V2 31.01(8) 1_556 1_556
O6 Ba2 V2 147.41(8) 3_656 1_556
O2 Ba2 V1 83.32(6) 2_656 3_656
O2 Ba2 V1 83.32(6) 3_656 3_656
O1 Ba2 V1 92.19(6) 1_455 3_656
O1 Ba2 V1 92.19(6) 4_465 3_656
O4 Ba2 V1 26.95(8) 3_656 3_656
O7 Ba2 V1 157.31(9) 1_556 3_656
O3 Ba2 V1 144.15(8) 1_556 3_656
O6 Ba2 V1 27.75(8) 3_656 3_656
V2 Ba2 V1 175.16(2) 1_556 3_656
O2 Ba2 V2 23.59(6) 2_656 3_666
O2 Ba2 V2 96.68(6) 3_656 3_666
O1 Ba2 V2 156.69(6) 1_455 3_666
O1 Ba2 V2 87.50(6) 4_465 3_666
O4 Ba2 V2 85.03(5) 3_656 3_666
O7 Ba2 V2 67.56(5) 1_556 3_666
O3 Ba2 V2 100.05(5) 1_556 3_666
O6 Ba2 V2 114.76(4) 3_656 3_666
V2 Ba2 V2 82.18(3) 1_556 3_666
V1 Ba2 V2 100.55(2) 3_656 3_666
O2 Ba2 V2 96.68(6) 2_656 3_656
O2 Ba2 V2 23.59(6) 3_656 3_656
O1 Ba2 V2 87.50(6) 1_455 3_656
O1 Ba2 V2 156.69(6) 4_465 3_656
O4 Ba2 V2 85.03(5) 3_656 3_656
O7 Ba2 V2 67.56(4) 1_556 3_656
O3 Ba2 V2 100.05(5) 1_556 3_656
O6 Ba2 V2 114.76(4) 3_656 3_656
V2 Ba2 V2 82.18(3) 1_556 3_656
V1 Ba2 V2 100.55(2) 3_656 3_656
V2 Ba2 V2 108.95(3) 3_666 3_656
O5 Fe O5 180.000(1) . 3_757
O5 Fe O1 91.75(13) . 3_757
O5 Fe O1 88.25(13) 3_757 3_757
O5 Fe O1 88.25(13) . .
O5 Fe O1 91.75(13) 3_757 .
O1 Fe O1 180.000(1) 3_757 .
O5 Fe O3 81.86(11) . 1_656
O5 Fe O3 98.14(11) 3_757 1_656
O1 Fe O3 91.75(13) 3_757 1_656
O1 Fe O3 88.25(13) . 1_656
O5 Fe O3 98.14(11) . 3_656
O5 Fe O3 81.86(11) 3_757 3_656
O1 Fe O3 88.25(13) 3_757 3_656
O1 Fe O3 91.75(13) . 3_656
O3 Fe O3 180.0 1_656 3_656
O6 V1 O4 106.8(2) . .
O6 V1 O1 110.66(12) . .
O4 V1 O1 107.95(12) . .
O6 V1 O1 110.66(11) . 4
O4 V1 O1 107.95(12) . 4
O1 V1 O1 112.53(18) . 4
O6 V1 Ba2 58.44(15) . 3_656
O4 V1 Ba2 48.41(14) . 3_656
O1 V1 Ba2 123.37(9) . 3_656
O1 V1 Ba2 123.37(9) 4 3_656
O6 V1 Ba1 109.07(7) . 1_545
O4 V1 Ba1 59.49(3) . 1_545
O1 V1 Ba1 140.27(9) . 1_545
O1 V1 Ba1 50.99(9) 4 1_545
Ba2 V1 Ba1 78.65(2) 3_656 1_545
O6 V1 Ba1 109.07(7) . .
O4 V1 Ba1 59.49(3) . .
O1 V1 Ba1 50.99(9) . .
O1 V1 Ba1 140.27(9) 4 .
Ba2 V1 Ba1 78.65(2) 3_656 .
Ba1 V1 Ba1 114.46(3) 1_545 .
O6 V1 Ba2 69.83(8) . 1_655
O4 V1 Ba2 123.84(4) . 1_655
O1 V1 Ba2 40.96(9) . 1_655
O1 V1 Ba2 126.09(10) 4 1_655
Ba2 V1 Ba2 103.08(3) 3_656 1_655
Ba1 V1 Ba2 176.61(2) 1_545 1_655
Ba1 V1 Ba2 68.839(19) . 1_655
O6 V1 Ba2 69.83(8) . 1_645
O4 V1 Ba2 123.84(4) . 1_645
O1 V1 Ba2 126.09(10) . 1_645
O1 V1 Ba2 40.96(9) 4 1_645
Ba2 V1 Ba2 103.08(2) 3_656 1_645
Ba1 V1 Ba2 68.839(19) 1_545 1_645
Ba1 V1 Ba2 176.61(2) . 1_645
Ba2 V1 Ba2 107.85(3) 1_655 1_645
O7 V2 O2 109.39(13) . 4_565
O7 V2 O2 109.39(13) . .
O2 V2 O2 106.5(2) 4_565 .
O7 V2 O3 107.57(19) . .
O2 V2 O3 111.97(12) 4_565 .
O2 V2 O3 111.97(12) . .
O7 V2 Ba2 51.07(15) . 1_554
O2 V2 Ba2 126.56(10) 4_565 1_554
O2 V2 Ba2 126.56(10) . 1_554
O3 V2 Ba2 56.50(13) . 1_554
O7 V2 Ba1 120.23(15) . .
O2 V2 Ba1 53.35(10) 4_565 .
O2 V2 Ba1 53.35(10) . .
O3 V2 Ba1 132.20(13) . .
Ba2 V2 Ba1 171.30(3) 1_554 .
O7 V2 Ba2 69.27(7) . 3_666
O2 V2 Ba2 40.18(10) 4_565 3_666
O2 V2 Ba2 122.72(11) . 3_666
O3 V2 Ba2 123.10(3) . 3_666
Ba2 V2 Ba2 97.82(3) 1_554 3_666
Ba1 V2 Ba2 77.30(2) . 3_666
O7 V2 Ba2 69.27(7) . 3_656
O2 V2 Ba2 122.72(11) 4_565 3_656
O2 V2 Ba2 40.18(10) . 3_656
O3 V2 Ba2 123.10(3) . 3_656
Ba2 V2 Ba2 97.82(3) 1_554 3_656
Ba1 V2 Ba2 77.30(2) . 3_656
Ba2 V2 Ba2 108.95(3) 3_666 3_656
V1 O1 Fe 124.27(15) . .
V1 O1 Ba2 114.15(12) . 1_655
Fe O1 Ba2 110.48(11) . 1_655
V1 O1 Ba1 100.89(12) . .
Fe O1 Ba1 104.99(11) . .
Ba2 O1 Ba1 97.12(8) 1_655 .
V2 O2 Ba1 134.83(15) . 3_656
V2 O2 Ba2 116.23(14) . 3_656
Ba1 O2 Ba2 99.61(9) 3_656 3_656
V2 O2 Ba1 98.72(12) . .
Ba1 O2 Ba1 93.64(9) 3_656 .
Ba2 O2 Ba1 109.73(10) 3_656 .
V2 O3 Fe 129.56(10) . 1_454
V2 O3 Fe 129.56(10) . 2_656
Fe O3 Fe 95.59(16) 1_454 2_656
V2 O3 Ba2 92.49(15) . 1_554
Fe O3 Ba2 100.72(12) 1_454 1_554
Fe O3 Ba2 100.72(12) 2_656 1_554
V1 O4 Ba2 104.65(18) . 3_656
V1 O4 Ba1 163.2(2) . 3_656
Ba2 O4 Ba1 92.14(12) 3_656 3_656
V1 O4 Ba1 93.30(8) . .
Ba2 O4 Ba1 101.29(7) 3_656 .
Ba1 O4 Ba1 83.23(7) 3_656 .
V1 O4 Ba1 93.30(8) . 1_545
Ba2 O4 Ba1 101.29(7) 3_656 1_545
Ba1 O4 Ba1 83.23(7) 3_656 1_545
Ba1 O4 Ba1 154.01(14) . 1_545
Fe O5 Fe 99.86(15) 2_757 .
Fe O5 Ba1 105.89(12) 2_757 .
Fe O5 Ba1 105.89(12) . .
V1 O6 Ba1 172.7(2) . 3_756
V1 O6 Ba2 93.81(17) . 3_656
Ba1 O6 Ba2 93.51(12) 3_756 3_656
V2 O7 Ba2 101.41(18) . 1_554

loop_
_geom_bond_atom_site_label_1
_geom_bond_atom_site_label_2
_geom_bond_distance
_geom_bond_site_symmetry_2
Ba1 O2 2.705(3) 3_656
Ba1 O2 2.705(3) 2_656
Ba1 O6 2.728(4) 3_756
Ba1 O5 2.865(4) .
Ba1 O2 2.883(3) .
Ba1 O2 2.883(3) 4_565
Ba1 O1 2.890(3) 4_565
Ba1 O1 2.890(3) .
Ba1 O4 2.983(4) 3_656
Ba1 O4 3.1520(11) .
Ba1 O4 3.1520(11) 1_565
Ba1 V2 3.5518(15) .
Ba2 O2 2.714(3) 2_656
Ba2 O2 2.714(3) 3_656
Ba2 O1 2.730(3) 1_455
Ba2 O1 2.730(3) 4_465
Ba2 O4 2.761(4) 3_656
Ba2 O7 2.811(4) 1_556
Ba2 O3 2.956(4) 1_556
Ba2 O6 3.050(4) 3_656
Ba2 V2 3.5418(14) 1_556
Ba2 V1 3.5713(14) 3_656
Ba2 V2 3.7736(8) 3_666
Ba2 V2 3.7736(8) 3_656
Fe O5 2.007(2) .
Fe O5 2.007(2) 3_757
Fe O1 2.008(3) 3_757
Fe O1 2.008(3) .
Fe O3 2.073(3) 1_656
Fe O3 2.073(3) 3_656
V1 O6 1.667(4) .
V1 O4 1.673(4) .
V1 O1 1.753(3) .
V1 O1 1.753(3) 4
V1 Ba2 3.5713(14) 3_656
V1 Ba1 3.6525(8) 1_545
V1 Ba2 3.8000(8) 1_655
V1 Ba2 3.8000(8) 1_645
V2 O7 1.670(4) .
V2 O2 1.683(3) 4_565
V2 O2 1.683(3) .
V2 O3 1.827(4) .
V2 Ba2 3.5418(14) 1_554
V2 Ba2 3.7736(8) 3_666
V2 Ba2 3.7736(8) 3_656
O1 Ba2 2.730(3) 1_655
O2 Ba1 2.705(3) 3_656
O2 Ba2 2.714(3) 3_656
O3 Fe 2.073(3) 1_454
O3 Fe 2.073(3) 2_656
O3 Ba2 2.956(4) 1_554
O4 Ba2 2.761(4) 3_656
O4 Ba1 2.983(4) 3_656
O4 Ba1 3.1520(11) 1_545
O5 Fe 2.007(2) 2_757
O6 Ba1 2.728(4) 3_756
O6 Ba2 3.050(4) 3_656
O7 Ba2 2.811(4) 1_554
